data_1529487
loop_
_publ_author_name
'A.A. Savina'
'V.V. Atuchin'
'S.F. Solodovnikov'
'Z.A. Solodovnikova'
'A.S. Krylov'
'E.A. Maximovskiy'
'M.S. Molokeev'
'A.S. Oreshonkov'
'A.M. Pugachev'
'E.G. Khaikina'

_publ_section_title
;
 Synthesis, structural and spectroscopic properties of acentric triple
 molybdate Cs2NaBi(MoO4)3
;
_journal_issue 0
_journal_name_full 'Journal of Solid State Chemistry'
_journal_page_first 53
_journal_page_last 58
_journal_paper_doi 10.1016/j.jssc.2014.11.023
_journal_volume 225
_journal_year 2015
_chemical_formula_moiety 'Bi2 Mo6 O24, 4(Cs), 2(Na)'
_chemical_formula_sum 'Bi2 Cs4 Mo6 Na2 O24'
_chemical_formula_weight 1955.22
_space_group_IT_number 161
_symmetry_cell_setting trigonal
_symmetry_space_group_name_Hall 'R 3 -2"c'
_symmetry_space_group_name_H-M 'R 3 c :H'
_cell_angle_alpha 90
_cell_angle_beta 90
_cell_angle_gamma 120
_cell_formula_units_Z 6
_cell_length_a 10.652543(80)
_cell_length_b 10.652543(80)
_cell_length_c 40.96937(36)
_cell_measurement_temperature 300
_cell_volume 4026.21(6)
_diffrn_ambient_temperature 300
_diffrn_measurement_device_type
;
D8 ADVANCE Bruker
;
_diffrn_radiation_monochromator none
_diffrn_radiation_probe x-ray
_diffrn_radiation_type
;
 Cu K\a~1~~2~
;
_exptl_absorpt_coefficient_mu 88.791
_exptl_crystal_density_diffrn 4.838293
_pd_char_colour
;
colourless
;
_pd_meas_2theta_range_inc 0.0160352
_pd_meas_2theta_range_max 140.000349
_pd_meas_2theta_range_min 5
_pd_meas_scan_method step
_pd_proc_ls_pref_orient_corr
;
Anisotropic model of PO. Spherical harmonics 4 ordrer.
 Jarvinen (1993). Application of symmetrized harmonics expansion to correction
of the preferred orientation effect. - J. Appl. Cryst. 26 p525-531.
;
_pd_proc_ls_profile_function PearsonVII
_pd_proc_ls_prof_R_factor 6.807
_pd_proc_ls_prof_wR_expected 7.429
_pd_proc_ls_prof_wR_factor 9.035
_pd_proc_number_of_points 8419
_pd_spec_mount_mode reflection
_refine_ls_goodness_of_fit_all 1.216
_refine_ls_R_I_factor 1.95
_refine_ls_shift/su_max 0.01000
_cod_data_source_file Cs2NaBiMoO43.cif
_cod_data_source_block a
_cod_original_cell_volume 4026.210(70)
_cod_original_sg_symbol_Hall
;
R 3 -2"c
;
_cod_original_sg_symbol_H-M R3c
_cod_original_formula_sum
;
Bi2 Cs4 Mo6 Na2 O24
;
_cod_database_code 1529487
_cod_database_fobs_code 1529487

loop_
_symmetry_equiv_pos_as_xyz
'x, y, z'
'-x+y, -x, z'
'-x+y, y, z+1/2'
'-x+y+1/3, -x-1/3, z-1/3'
'-x+y+1/3, y-1/3, z+1/6'
'-x+y-1/3, -x+1/3, z+1/3'
'-x+y-1/3, y+1/3, z-1/6'
'-y, -x, z+1/2'
'-y, x-y, z'
'-y+1/3, -x-1/3, z+1/6'
'-y+1/3, x-y-1/3, z-1/3'
'-y-1/3, -x+1/3, z-1/6'
'-y-1/3, x-y+1/3, z+1/3'
'x, x-y, z+1/2'
'x+1/3, y-1/3, z-1/3'
'x+1/3, x-y-1/3, z+1/6'
'x-1/3, y+1/3, z+1/3'
'x-1/3, x-y+1/3, z-1/6'

loop_
_atom_site_label
_atom_site_type_symbol
_atom_site_fract_x
_atom_site_fract_y
_atom_site_fract_z
_atom_site_occupancy
_atom_site_B_iso_or_equiv
Cs1 Cs 0 0 0.28518 1 1.16(29)
Cs2 Cs 0.30401(61) 0.30206(55) 0.20779(44) 1 1.52(11)
Na1 Na 0 0 0.0451(14) 1 0.50(79)
Na2 Na 0 0 0.3802(11) 1 2.0(11)
Bi1 Bi 0 0 0.45828(41) 1 1.08(12)
Bi2 Bi 0 0 0.13069(14) 1 1.77(24)
Mo1 Mo 0.30958(89) 0.33147(99) 0.09311(47) 1 1.03(20)
Mo2 Mo 0.3348(11) 0.32762(81) 0.32372(46) 1 1.50(23)
O1 O 0.3446(43) 0.3105(53) 0.1328(12) 1 1.00(27)
O2 O 0.4244(47) 0.3095(54) 0.06764(90) 1 1.00(27)
O3 O 0.1419(48) 0.1923(43) 0.08013(90) 1 1.00(27)
O4 O 0.3287(61) 0.5270(52) 0.09124(99) 1 1.00(27)
O5 O 0.3099(45) 0.2803(46) 0.2857(12) 1 1.00(27)
O6 O 0.1967(47) 0.1854(48) 0.34942(95) 1 1.00(27)
O7 O 0.5056(55) 0.3437(68) 0.3320(10) 1 1.00(27)
O8 O 0.3325(72) 0.5051(52) 0.32835(88) 1 1.00(27)

loop_
_diffrn_radiation_wavelength
_diffrn_radiation_wavelength_wt
1.5406 1.0000
1.5443 0.5000
